data_7158850
loop_
_publ_author_name
'Zhang, Zhebing'
'Cai, Tao'
'Zhan, Zhaohui'
'Xu, Huiting'
'Yu, Lemao'
'Luo, Xiang'
'Li, Chunmei'
'Gao, Yuzhen'
'Wei, Xuemei'
'Chen, Xinzhi'
'Shen, Run-pu'

_publ_section_title
;
 Assembly of 5H-dibenzo[a,d]cycloheptenes by a formal [5 + 2] annulation
 of ortho-aryl alkynyl benzyl alcohols with arenes
;
_journal_name_full 'Organic &amp; Biomolecular Chemistry'
_journal_paper_doi 10.1039/D2OB01335E
_journal_year 2022
_chemical_formula_sum 'C23 H20'
_chemical_formula_weight 296.39
_space_group_IT_number 19
_space_group_name_Hall 'P 2ac 2ab'
_space_group_name_H-M_alt 'P 21 21 21'
_symmetry_cell_setting orthorhombic
_symmetry_space_group_name_H-M 'P 21 21 21'
_atom_sites_solution_hydrogens geom
_atom_sites_solution_primary direct
_atom_sites_solution_secondary difmap
_audit_creation_method SHELXL-97
_audit_update_record
;
2022-04-01 deposited with the CCDC.	2022-08-25 downloaded from the CCDC.
;
_cell_angle_alpha 90.00
_cell_angle_beta 90.00
_cell_angle_gamma 90.00
_cell_formula_units_Z 4
_cell_length_a 5.66890(10)
_cell_length_b 10.27550(10)
_cell_length_c 27.4770(4)
_cell_measurement_reflns_used 5152
_cell_measurement_temperature 153(2)
_cell_measurement_theta_max 73.8670
_cell_measurement_theta_min 3.1960
_cell_volume 1600.56(4)
_computing_structure_refinement 'SHELXL-97 (Sheldrick, 1997)'
_computing_structure_solution 'SHELXS-97 (Sheldrick, 1990)'
_diffrn_ambient_temperature 153(2)
_diffrn_measured_fraction_theta_full 0.968
_diffrn_measured_fraction_theta_max 0.969
_diffrn_measurement_device_type 'XtaLAB Synergy, Dualflex, HyPix'
_diffrn_measurement_method '\w scans'
_diffrn_radiation_monochromator graphite
_diffrn_radiation_source 'fine-focus sealed tube'
_diffrn_radiation_type CuK\a
_diffrn_radiation_wavelength 1.54184
_diffrn_reflns_av_R_equivalents 0.0213
_diffrn_reflns_av_sigmaI/netI 0.0255
_diffrn_reflns_limit_h_max 2
_diffrn_reflns_limit_h_min -6
_diffrn_reflns_limit_k_max 12
_diffrn_reflns_limit_k_min -12
_diffrn_reflns_limit_l_max 34
_diffrn_reflns_limit_l_min -32
_diffrn_reflns_number 6090
_diffrn_reflns_theta_full 74.14
_diffrn_reflns_theta_max 74.14
_diffrn_reflns_theta_min 3.22
_exptl_absorpt_coefficient_mu 0.520
_exptl_absorpt_correction_T_max 1
_exptl_absorpt_correction_T_min 0.35460
_exptl_absorpt_correction_type multi-scan
_exptl_crystal_colour colreless
_exptl_crystal_density_diffrn 1.230
_exptl_crystal_density_method 'not measured'
_exptl_crystal_description block
_exptl_crystal_F_000 632
_exptl_crystal_size_max 0.80
_exptl_crystal_size_mid 0.30
_exptl_crystal_size_min 0.30
_refine_diff_density_max 0.186
_refine_diff_density_min -0.185
_refine_diff_density_rms 0.037
_refine_ls_abs_structure_details 'Flack H D (1983), Acta Cryst. A39, 876-881'
_refine_ls_abs_structure_Flack -0.7(18)
_refine_ls_extinction_coef 0.0059(5)
_refine_ls_extinction_expression Fc^*^=kFc[1+0.001xFc^2^\l^3^/sin(2\q)]^-1/4^
_refine_ls_extinction_method SHELXL
_refine_ls_goodness_of_fit_ref 1.050
_refine_ls_hydrogen_treatment mixed
_refine_ls_matrix_type full
_refine_ls_number_parameters 210
_refine_ls_number_reflns 2973
_refine_ls_number_restraints 0
_refine_ls_restrained_S_all 1.050
_refine_ls_R_factor_all 0.0365
_refine_ls_R_factor_gt 0.0350
_refine_ls_shift/su_max 0.000
_refine_ls_shift/su_mean 0.000
_refine_ls_structure_factor_coef Fsqd
_refine_ls_weighting_details 'calc w=1/[\s^2^(Fo^2^)+(0.0452P)^2^+0.4078P] where P=(Fo^2^+2Fc^2^)/3'
_refine_ls_weighting_scheme calc
_refine_ls_wR_factor_gt 0.0908
_refine_ls_wR_factor_ref 0.0919
_reflns_number_gt 2890
_reflns_number_total 2973
_reflns_threshold_expression >2sigma(I)
_cod_data_source_file d2ob01335e2.cif
_cod_data_source_block 2
_cod_depositor_comments
;
The following automatic conversions were performed:

data item '_symmetry_cell_setting' value 'Orthorhombic' was changed
to 'orthorhombic' in accordance with the
/home/data/users/saulius/crontab/automatic-downloads/rss-feeds/RSC/lib/dictionaries/cif_core.dic
dictionary named 'cif_core.dic' version 2.4.2 last updated on
2011-04-26.

Automatic conversion script
Id: cif_fix_values 7556 2019-12-06 15:28:31Z antanas 
;
_cod_original_sg_symbol_H-M P2(1)2(1)2(1)
_cod_database_code 7158850

loop_
_symmetry_equiv_pos_as_xyz
'x, y, z'
'-x+1/2, -y, z+1/2'
'-x, y+1/2, -z+1/2'
'x+1/2, -y+1/2, -z'

loop_
_atom_site_label
_atom_site_type_symbol
_atom_site_fract_x
_atom_site_fract_y
_atom_site_fract_z
_atom_site_U_iso_or_equiv
_atom_site_adp_type
_atom_site_occupancy
_atom_site_symmetry_multiplicity
_atom_site_calc_flag
_atom_site_refinement_flags
_atom_site_disorder_assembly
_atom_site_disorder_group
C8 C 0.5774(2) 0.13402(13) 0.35533(5) 0.0243(3) Uani 1 1 d . . .
C12 C 0.4960(3) 0.05310(13) 0.31773(6) 0.0275(3) Uani 1 1 d . . .
C9 C 0.7610(3) 0.22359(13) 0.34710(5) 0.0238(3) Uani 1 1 d . . .
C10 C 0.8466(3) 0.30863(14) 0.38726(5) 0.0273(3) Uani 1 1 d . . .
C15 C 0.8689(3) 0.22980(13) 0.30062(5) 0.0272(3) Uani 1 1 d . . .
C2 C 0.6592(3) 0.06259(15) 0.43922(5) 0.0289(3) Uani 1 1 d . . .
C11 C 0.9028(3) 0.26395(16) 0.43181(6) 0.0300(3) Uani 1 1 d . . .
H11A H 0.9764 0.3243 0.4531 0.036 Uiso 1 1 calc R . .
C7 C 0.4789(3) 0.12437(14) 0.40621(5) 0.0277(3) Uani 1 1 d . . .
H7A H 0.4386 0.2123 0.4184 0.033 Uiso 1 1 calc R . .
H7B H 0.3332 0.0713 0.4059 0.033 Uiso 1 1 calc R . .
C16 C 0.8612(3) 0.45179(14) 0.37732(5) 0.0291(3) Uani 1 1 d . . .
C1A C 0.8634(3) 0.13256(16) 0.45129(5) 0.0299(3) Uani 1 1 d . . .
C17B C 0.6802(3) 0.51159(14) 0.35141(6) 0.0317(3) Uani 1 1 d . . .
H17A H 0.5563 0.4600 0.3384 0.038 Uiso 1 1 calc R . .
C13C C 0.6004(3) 0.06313(14) 0.27239(6) 0.0322(3) Uani 1 1 d . . .
H13A H 0.5448 0.0104 0.2464 0.039 Uiso 1 1 calc R . .
C23D C 1.0777(3) 0.31593(14) 0.29011(6) 0.0342(4) Uani 1 1 d . . .
H23A H 1.1245 0.3057 0.2560 0.051 Uiso 1 1 calc R . .
H23B H 1.2095 0.2912 0.3113 0.051 Uiso 1 1 calc R . .
H23C H 1.0350 0.4069 0.2962 0.051 Uiso 1 1 calc R . .
C14E C 0.7850(3) 0.14892(14) 0.26427(5) 0.0313(4) Uani 1 1 d . . .
H14A H 0.8558 0.1523 0.2329 0.038 Uiso 1 1 calc R . .
C18F C 0.6778(3) 0.64556(15) 0.34430(7) 0.0367(4) Uani 1 1 d . . .
H18A H 0.5525 0.6849 0.3267 0.044 Uiso 1 1 calc R . .
C6G C 1.0206(3) 0.07988(19) 0.48519(5) 0.0368(4) Uani 1 1 d . . .
H6GA H 1.1531 0.1296 0.4953 0.044 Uiso 1 1 calc R . .
C3H C 0.6271(3) -0.06144(17) 0.45851(6) 0.0362(4) Uani 1 1 d . . .
H3HA H 0.4918 -0.1106 0.4496 0.043 Uiso 1 1 calc R . .
C21I C 1.0434(3) 0.52911(16) 0.39543(7) 0.0367(4) Uani 1 1 d . . .
H21A H 1.1700 0.4902 0.4128 0.044 Uiso 1 1 calc R . .
C19J C 0.8581(3) 0.72164(15) 0.36290(7) 0.0401(4) Uani 1 1 d . . .
H19A H 0.8564 0.8133 0.3584 0.048 Uiso 1 1 calc R . .
C22K C 0.2955(3) -0.04171(15) 0.32557(6) 0.0360(4) Uani 1 1 d . . .
H22A H 0.2646 -0.0891 0.2953 0.054 Uiso 1 1 calc R . .
H22B H 0.1535 0.0061 0.3353 0.054 Uiso 1 1 calc R . .
H22C H 0.3384 -0.1036 0.3512 0.054 Uiso 1 1 calc R . .
C20L C 1.0402(3) 0.66339(17) 0.38809(7) 0.0424(4) Uani 1 1 d . . .
H20A H 1.1648 0.7154 0.4006 0.051 Uiso 1 1 calc R . .
C4M C 0.7903(3) -0.1140(2) 0.49053(6) 0.0458(5) Uani 1 1 d . . .
H4MA H 0.7670 -0.1992 0.5031 0.055 Uiso 1 1 calc R . .
C5N C 0.9870(3) -0.0432(2) 0.50429(6) 0.0459(5) Uani 1 1 d . . .
H5NA H 1.0977 -0.0787 0.5266 0.055 Uiso 1 1 calc R . .

loop_
_atom_site_aniso_label
_atom_site_aniso_U_11
_atom_site_aniso_U_22
_atom_site_aniso_U_33
_atom_site_aniso_U_23
_atom_site_aniso_U_13
_atom_site_aniso_U_12
C8 0.0219(7) 0.0182(6) 0.0327(7) 0.0034(5) 0.0004(6) 0.0026(5)
C12 0.0289(7) 0.0152(6) 0.0385(8) 0.0011(5) -0.0021(6) 0.0011(6)
C9 0.0217(7) 0.0175(6) 0.0324(7) 0.0025(5) 0.0018(5) 0.0018(5)
C10 0.0181(7) 0.0260(7) 0.0378(7) -0.0033(6) 0.0048(6) -0.0026(5)
C15 0.0272(7) 0.0171(6) 0.0373(7) 0.0026(5) 0.0061(6) 0.0039(6)
C2 0.0227(7) 0.0359(8) 0.0280(7) 0.0042(6) 0.0060(6) -0.0008(6)
C11 0.0193(7) 0.0343(8) 0.0364(8) -0.0053(6) 0.0018(6) -0.0039(6)
C7 0.0208(7) 0.0288(7) 0.0337(7) 0.0019(6) 0.0023(6) -0.0028(6)
C16 0.0250(7) 0.0229(7) 0.0393(8) -0.0055(6) 0.0052(6) -0.0023(6)
C1A 0.0239(7) 0.0400(8) 0.0258(7) 0.0015(6) 0.0058(6) -0.0009(7)
C17B 0.0235(7) 0.0241(7) 0.0476(9) -0.0069(7) 0.0019(7) -0.0035(6)
C13C 0.0410(9) 0.0199(6) 0.0358(8) -0.0045(6) -0.0020(7) 0.0030(6)
C23D 0.0317(8) 0.0238(7) 0.0472(9) 0.0049(6) 0.0134(7) 0.0019(6)
C14E 0.0402(9) 0.0209(7) 0.0329(7) 0.0022(6) 0.0078(7) 0.0067(6)
C18F 0.0310(8) 0.0244(7) 0.0547(10) -0.0043(7) 0.0019(8) 0.0006(6)
C6G 0.0252(7) 0.0580(10) 0.0273(7) 0.0057(7) 0.0031(6) -0.0011(8)
C3H 0.0306(8) 0.0435(9) 0.0345(8) 0.0132(7) 0.0057(7) -0.0064(7)
C21I 0.0281(8) 0.0307(8) 0.0515(10) -0.0042(7) -0.0003(7) -0.0070(6)
C19J 0.0391(9) 0.0215(7) 0.0599(10) -0.0066(7) 0.0088(8) -0.0047(7)
C22K 0.0356(9) 0.0213(7) 0.0510(9) 0.0001(7) -0.0036(7) -0.0052(6)
C20L 0.0372(9) 0.0307(8) 0.0593(11) -0.0089(8) 0.0004(8) -0.0141(7)
C4M 0.0395(9) 0.0573(12) 0.0405(9) 0.0266(8) 0.0052(8) -0.0035(8)
C5N 0.0329(8) 0.0740(13) 0.0309(8) 0.0218(8) 0.0028(7) 0.0015(9)

loop_
_atom_type_symbol
_atom_type_description
_atom_type_scat_dispersion_real
_atom_type_scat_dispersion_imag
_atom_type_scat_source
C C 0.0181 0.0091 'International Tables Vol C Tables 4.2.6.8 and 6.1.1.4'
H H 0.0000 0.0000 'International Tables Vol C Tables 4.2.6.8 and 6.1.1.4'

loop_
_geom_angle_atom_site_label_1
_geom_angle_atom_site_label_2
_geom_angle_atom_site_label_3
_geom_angle
_geom_angle_site_symmetry_1
_geom_angle_site_symmetry_3
_geom_angle_publ_flag
C12 C8 C9 120.80(13) . . ?
C12 C8 C7 121.41(12) . . ?
C9 C8 C7 117.74(13) . . ?
C13C C12 C8 118.54(13) . . ?
C13C C12 C22K 119.87(14) . . ?
C8 C12 C22K 121.58(14) . . ?
C8 C9 C15 119.54(13) . . ?
C8 C9 C10 120.38(13) . . ?
C15 C9 C10 120.06(13) . . ?
C11 C10 C9 123.44(14) . . ?
C11 C10 C16 119.19(13) . . ?
C9 C10 C16 117.33(13) . . ?
C14E C15 C9 118.39(13) . . ?
C14E C15 C23D 118.98(14) . . ?
C9 C15 C23D 122.57(14) . . ?
C3H C2 C1A 119.16(15) . . ?
C3H C2 C7 121.74(14) . . ?
C1A C2 C7 119.09(13) . . ?
C10 C11 C1A 127.52(14) . . ?
C10 C11 H11A 116.2 . . ?
C1A C11 H11A 116.2 . . ?
C2 C7 C8 109.54(12) . . ?
C2 C7 H7A 109.8 . . ?
C8 C7 H7A 109.8 . . ?
C2 C7 H7B 109.8 . . ?
C8 C7 H7B 109.8 . . ?
H7A C7 H7B 108.2 . . ?
C17B C16 C21I 118.49(14) . . ?
C17B C16 C10 119.06(13) . . ?
C21I C16 C10 122.34(15) . . ?
C6G C1A C2 119.03(15) . . ?
C6G C1A C11 120.10(15) . . ?
C2 C1A C11 120.68(14) . . ?
C18F C17B C16 121.07(15) . . ?
C18F C17B H17A 119.5 . . ?
C16 C17B H17A 119.5 . . ?
C12 C13C C14E 121.02(14) . . ?
C12 C13C H13A 119.5 . . ?
C14E C13C H13A 119.5 . . ?
C15 C23D H23A 109.5 . . ?
C15 C23D H23B 109.5 . . ?
H23A C23D H23B 109.5 . . ?
C15 C23D H23C 109.5 . . ?
H23A C23D H23C 109.5 . . ?
H23B C23D H23C 109.5 . . ?
C15 C14E C13C 121.67(14) . . ?
C15 C14E H14A 119.2 . . ?
C13C C14E H14A 119.2 . . ?
C19J C18F C17B 120.00(16) . . ?
C19J C18F H18A 120.0 . . ?
C17B C18F H18A 120.0 . . ?
C5N C6G C1A 121.27(16) . . ?
C5N C6G H6GA 119.4 . . ?
C1A C6G H6GA 119.4 . . ?
C4M C3H C2 120.72(16) . . ?
C4M C3H H3HA 119.6 . . ?
C2 C3H H3HA 119.6 . . ?
C20L C21I C16 120.13(17) . . ?
C20L C21I H21A 119.9 . . ?
C16 C21I H21A 119.9 . . ?
C20L C19J C18F 119.51(15) . . ?
C20L C19J H19A 120.2 . . ?
C18F C19J H19A 120.2 . . ?
C12 C22K H22A 109.5 . . ?
C12 C22K H22B 109.5 . . ?
H22A C22K H22B 109.5 . . ?
C12 C22K H22C 109.5 . . ?
H22A C22K H22C 109.5 . . ?
H22B C22K H22C 109.5 . . ?
C19J C20L C21I 120.79(16) . . ?
C19J C20L H20A 119.6 . . ?
C21I C20L H20A 119.6 . . ?
C5N C4M C3H 120.41(17) . . ?
C5N C4M H4MA 119.8 . . ?
C3H C4M H4MA 119.8 . . ?
C6G C5N C4M 119.23(16) . . ?
C6G C5N H5NA 120.4 . . ?
C4M C5N H5NA 120.4 . . ?

loop_
_geom_bond_atom_site_label_1
_geom_bond_atom_site_label_2
_geom_bond_distance
_geom_bond_site_symmetry_2
_geom_bond_publ_flag
C8 C12 1.404(2) . ?
C8 C9 1.4078(19) . ?
C8 C7 1.509(2) . ?
C12 C13C 1.383(2) . ?
C12 C22K 1.512(2) . ?
C9 C15 1.417(2) . ?
C9 C10 1.489(2) . ?
C10 C11 1.345(2) . ?
C10 C16 1.498(2) . ?
C15 C14E 1.384(2) . ?
C15 C23D 1.506(2) . ?
C2 C3H 1.392(2) . ?
C2 C1A 1.402(2) . ?
C2 C7 1.507(2) . ?
C11 C1A 1.469(2) . ?
C11 H11A 0.9500 . ?
C7 H7A 0.9900 . ?
C7 H7B 0.9900 . ?
C16 C17B 1.392(2) . ?
C16 C21I 1.395(2) . ?
C1A C6G 1.398(2) . ?
C17B C18F 1.391(2) . ?
C17B H17A 0.9500 . ?
C13C C14E 1.386(2) . ?
C13C H13A 0.9500 . ?
C23D H23A 0.9800 . ?
C23D H23B 0.9800 . ?
C23D H23C 0.9800 . ?
C14E H14A 0.9500 . ?
C18F C19J 1.384(2) . ?
C18F H18A 0.9500 . ?
C6G C5N 1.382(3) . ?
C6G H6GA 0.9500 . ?
C3H C4M 1.386(2) . ?
C3H H3HA 0.9500 . ?
C21I C20L 1.395(2) . ?
C21I H21A 0.9500 . ?
C19J C20L 1.379(3) . ?
C19J H19A 0.9500 . ?
C22K H22A 0.9800 . ?
C22K H22B 0.9800 . ?
C22K H22C 0.9800 . ?
C20L H20A 0.9500 . ?
C4M C5N 1.384(3) . ?
C4M H4MA 0.9500 . ?
C5N H5NA 0.9500 . ?

loop_
_geom_torsion_atom_site_label_1
_geom_torsion_atom_site_label_2
_geom_torsion_atom_site_label_3
_geom_torsion_atom_site_label_4
_geom_torsion
_geom_torsion_site_symmetry_1
_geom_torsion_site_symmetry_2
_geom_torsion_site_symmetry_3
_geom_torsion_site_symmetry_4
_geom_torsion_publ_flag
C9 C8 C12 C13C 0.1(2) . . . . ?
C7 C8 C12 C13C -177.35(13) . . . . ?
C9 C8 C12 C22K -178.69(13) . . . . ?
C7 C8 C12 C22K 3.9(2) . . . . ?
C12 C8 C9 C15 -1.59(19) . . . . ?
C7 C8 C9 C15 175.95(13) . . . . ?
C12 C8 C9 C10 -179.80(13) . . . . ?
C7 C8 C9 C10 -2.26(19) . . . . ?
C8 C9 C10 C11 48.9(2) . . . . ?
C15 C9 C10 C11 -129.25(15) . . . . ?
C8 C9 C10 C16 -128.75(14) . . . . ?
C15 C9 C10 C16 53.05(19) . . . . ?
C8 C9 C15 C14E 1.6(2) . . . . ?
C10 C9 C15 C14E 179.78(13) . . . . ?
C8 C9 C15 C23D -175.40(13) . . . . ?
C10 C9 C15 C23D 2.8(2) . . . . ?
C9 C10 C11 C1A -8.6(2) . . . . ?
C16 C10 C11 C1A 169.02(14) . . . . ?
C3H C2 C7 C8 -110.87(16) . . . . ?
C1A C2 C7 C8 69.94(17) . . . . ?
C12 C8 C7 C2 107.51(15) . . . . ?
C9 C8 C7 C2 -70.01(16) . . . . ?
C11 C10 C16 C17B -136.50(15) . . . . ?
C9 C10 C16 C17B 41.3(2) . . . . ?
C11 C10 C16 C21I 39.8(2) . . . . ?
C9 C10 C16 C21I -142.37(15) . . . . ?
C3H C2 C1A C6G -4.7(2) . . . . ?
C7 C2 C1A C6G 174.53(14) . . . . ?
C3H C2 C1A C11 -179.71(14) . . . . ?
C7 C2 C1A C11 -0.5(2) . . . . ?
C10 C11 C1A C6G 148.25(16) . . . . ?
C10 C11 C1A C2 -36.8(2) . . . . ?
C21I C16 C17B C18F -1.1(2) . . . . ?
C10 C16 C17B C18F 175.40(15) . . . . ?
C8 C12 C13C C14E 1.4(2) . . . . ?
C22K C12 C13C C14E -179.77(14) . . . . ?
C9 C15 C14E C13C -0.1(2) . . . . ?
C23D C15 C14E C13C 177.00(13) . . . . ?
C12 C13C C14E C15 -1.5(2) . . . . ?
C16 C17B C18F C19J 0.4(3) . . . . ?
C2 C1A C6G C5N 4.6(2) . . . . ?
C11 C1A C6G C5N 179.65(15) . . . . ?
C1A C2 C3H C4M 2.1(2) . . . . ?
C7 C2 C3H C4M -177.09(16) . . . . ?
C17B C16 C21I C20L 0.9(2) . . . . ?
C10 C16 C21I C20L -175.42(16) . . . . ?
C17B C18F C19J C20L 0.5(3) . . . . ?
C18F C19J C20L C21I -0.7(3) . . . . ?
C16 C21I C20L C19J -0.1(3) . . . . ?
C2 C3H C4M C5N 0.7(3) . . . . ?
C1A C6G C5N C4M -1.8(3) . . . . ?
C3H C4M C5N C6G -0.9(3) . . . . ?
